data_1555441
loop_
_publ_author_name
'Sengoku, Tetsuya'
'Murata, Yusuke'
'Aso, Yuwa'
'Kawakami, Ai'
'Inuzuka, Toshiyasu'
'Sakamoto, Masami'
'Takahashi, Masaki'
'Yoda, Hidemi'

_publ_section_title
;
 Indium-Catalyzed Amide Allylation of N-Carbonyl Imides: Formation of
 Azaspiro-\g-lactones via Ring Opening-Reclosure.
;
_journal_issue 23
_journal_name_full 'Organic letters'
_journal_page_first 5846
_journal_page_last 5849
_journal_paper_doi 10.1021/acs.orglett.5b03021
_journal_volume 17
_journal_year 2015
_chemical_formula_sum 'C18 H13 N O3'
_chemical_formula_weight 291.29
_space_group_crystal_system monoclinic
_space_group_IT_number 14
_space_group_name_Hall '-P 2yn'
_space_group_name_H-M_alt 'P 1 21/n 1'
_atom_sites_solution_hydrogens geom
_atom_sites_solution_primary direct
_atom_sites_solution_secondary difmap
_cell_angle_alpha 90
_cell_angle_beta 95.246(2)
_cell_angle_gamma 90
_cell_formula_units_Z 4
_cell_length_a 9.2686(15)
_cell_length_b 16.156(3)
_cell_length_c 9.4109(16)
_cell_measurement_reflns_used 3996
_cell_measurement_temperature 173
_cell_measurement_theta_max 27.4165
_cell_measurement_theta_min 2.5125
_cell_volume 1403.3(4)
_computing_cell_refinement 'SAINT V8.34A (Bruker AXS Inc., 2013)'
_computing_data_reduction 'SAINT V8.34A (Bruker AXS Inc., 2013)'
_computing_structure_refinement 'SHELXL-2014 (Sheldrick, 2014)'
_diffrn_ambient_temperature 173
_diffrn_detector_area_resol_mean 8.3333
_diffrn_measured_fraction_theta_full 0.985
_diffrn_measured_fraction_theta_max 0.985
_diffrn_measurement_device_type goniometer
_diffrn_radiation_wavelength 0.71073
_diffrn_reflns_av_R_equivalents 0.0242
_diffrn_reflns_av_unetI/netI 0.0280
_diffrn_reflns_limit_h_max 11
_diffrn_reflns_limit_h_min -12
_diffrn_reflns_limit_k_max 20
_diffrn_reflns_limit_k_min -20
_diffrn_reflns_limit_l_max 7
_diffrn_reflns_limit_l_min -12
_diffrn_reflns_number 7859
_diffrn_reflns_theta_full 27.51
_diffrn_reflns_theta_max 27.51
_diffrn_reflns_theta_min 2.51
_exptl_absorpt_coefficient_mu 0.095
_exptl_absorpt_correction_T_max 0.98
_exptl_absorpt_correction_T_min 0.95
_exptl_absorpt_correction_type multi-scan
_exptl_absorpt_process_details 'SADABS V2014/2 (Bruker AXS Inc.)'
_exptl_crystal_colour colourless
_exptl_crystal_density_diffrn 1.379
_exptl_crystal_density_method 'not measured'
_exptl_crystal_description prismatic
_exptl_crystal_F_000 608
_exptl_crystal_size_max 0.300
_exptl_crystal_size_mid 0.300
_exptl_crystal_size_min 0.200
_refine_diff_density_max 0.329
_refine_diff_density_min -0.200
_refine_ls_extinction_method none
_refine_ls_goodness_of_fit_ref 1.061
_refine_ls_hydrogen_treatment constr
_refine_ls_matrix_type full
_refine_ls_number_parameters 199
_refine_ls_number_reflns 3171
_refine_ls_number_restraints 0
_refine_ls_restrained_S_all 1.061
_refine_ls_R_factor_all 0.0429
_refine_ls_R_factor_gt 0.0379
_refine_ls_shift/su_max 0.000
_refine_ls_shift/su_mean 0.000
_refine_ls_structure_factor_coef Fsqd
_refine_ls_weighting_details 'w=1/[\s^2^(Fo^2^)+(0.0474P)^2^+0.3559P] where P=(Fo^2^+2Fc^2^)/3'
_refine_ls_weighting_scheme calc
_refine_ls_wR_factor_gt 0.0937
_refine_ls_wR_factor_ref 0.0969
_reflns_number_gt 2779
_reflns_number_total 3171
_reflns_threshold_expression 'I > 2\s(I)'
_cod_data_source_file ol5b03021_si_002.cif
_cod_data_source_block I
_cod_database_code 1555441

loop_
_space_group_symop_operation_xyz
'x, y, z'
'-x+1/2, y+1/2, -z+1/2'
'-x, -y, -z'
'x-1/2, -y-1/2, z-1/2'

loop_
_atom_site_type_symbol
_atom_site_label
_atom_site_fract_x
_atom_site_fract_y
_atom_site_fract_z
_atom_site_U_iso_or_equiv
_atom_site_adp_type
_atom_site_calc_flag
_atom_site_refinement_flags_adp
_atom_site_refinement_flags_posn
_atom_site_occupancy
N N1 0.08654(10) 0.26147(6) 0.32166(9) 0.0214(2) Uani d . . 1
O O2 0.15634(8) 0.19137(5) 0.11568(8) 0.02388(18) Uani d . . 1
O O3 0.25660(9) 0.18772(5) -0.09227(9) 0.0336(2) Uani d . . 1
O O1 0.07185(10) 0.21603(5) 0.55294(8) 0.0328(2) Uani d . . 1
C C5 0.17259(12) 0.21974(7) -0.01884(11) 0.0230(2) Uani d . . 1
C C4 0.03860(11) 0.23590(6) 0.17796(11) 0.0205(2) Uani d . . 1
C C6 0.07422(11) 0.29085(7) -0.04711(11) 0.0220(2) Uani d . . 1
C C11 -0.00037(11) 0.30342(6) 0.07155(11) 0.0207(2) Uani d . . 1
C C13 0.11866(13) 0.39349(7) 0.44261(13) 0.0291(3) Uani d . . 1
H H13 0.0299 0.3847 0.4835 0.035 Uiso calc U R 1
C C2 -0.05621(12) 0.14673(7) 0.34897(12) 0.0250(2) Uani d . . 1
C C1 0.03955(12) 0.20967(7) 0.42531(12) 0.0236(2) Uani d . . 1
C C3 -0.08502(12) 0.17519(7) 0.19776(12) 0.0252(2) Uani d . . 1
H H3A -0.1803 0.2031 0.1824 0.03 Uiso calc U R 1
H H3B -0.0831 0.1281 0.1307 0.03 Uiso calc U R 1
C C10 -0.10262(12) 0.36588(7) 0.07517(12) 0.0287(3) Uani d . . 1
H H10 -0.1545 0.3744 0.1565 0.034 Uiso calc U R 1
C C12 0.17140(12) 0.33401(7) 0.35336(11) 0.0227(2) Uani d . . 1
C C17 0.30172(13) 0.34558(8) 0.29425(12) 0.0297(3) Uani d . . 1
H H17 0.3381 0.3043 0.2352 0.036 Uiso calc U R 1
C C7 0.04897(13) 0.33914(8) -0.16902(12) 0.0298(3) Uani d . . 1
H H7 0.0989 0.3293 -0.2512 0.036 Uiso calc U R 1
C C8 -0.05173(14) 0.40200(8) -0.16579(13) 0.0357(3) Uani d . . 1
H H8 -0.0708 0.4367 -0.2469 0.043 Uiso calc U R 1
C C18 -0.10354(15) 0.08008(8) 0.41161(15) 0.0367(3) Uani d . . 1
H H18A -0.0767 0.0705 0.5101 0.044 Uiso calc U R 1
H H18B -0.1644 0.0418 0.3582 0.044 Uiso calc U R 1
C C15 0.32585(16) 0.47862(8) 0.40990(15) 0.0423(3) Uani d . . 1
H H15 0.3781 0.5287 0.4278 0.051 Uiso calc U R 1
C C9 -0.12577(14) 0.41534(8) -0.04530(14) 0.0365(3) Uani d . . 1
H H9 -0.1937 0.4594 -0.0457 0.044 Uiso calc U R 1
C C14 0.19725(15) 0.46568(8) 0.47099(15) 0.0383(3) Uani d . . 1
H H14 0.1628 0.5063 0.5325 0.046 Uiso calc U R 1
C C16 0.37830(15) 0.41880(9) 0.32297(14) 0.0392(3) Uani d . . 1
H H16 0.4672 0.4277 0.2825 0.047 Uiso calc U R 1

loop_
_atom_site_aniso_label
_atom_site_aniso_U_11
_atom_site_aniso_U_22
_atom_site_aniso_U_33
_atom_site_aniso_U_12
_atom_site_aniso_U_13
_atom_site_aniso_U_23
N1 0.0237(4) 0.0232(4) 0.0173(4) -0.0029(3) 0.0015(3) -0.0009(3)
O2 0.0263(4) 0.0232(4) 0.0228(4) 0.0042(3) 0.0060(3) 0.0006(3)
O3 0.0337(5) 0.0378(5) 0.0312(5) 0.0077(4) 0.0126(4) -0.0023(4)
O1 0.0418(5) 0.0375(5) 0.0189(4) -0.0006(4) 0.0011(3) 0.0027(3)
C5 0.0230(5) 0.0256(5) 0.0208(5) -0.0018(4) 0.0037(4) -0.0017(4)
C4 0.0209(5) 0.0224(5) 0.0184(5) 0.0010(4) 0.0028(4) -0.0023(4)
C6 0.0198(5) 0.0254(5) 0.0207(5) -0.0012(4) 0.0017(4) -0.0011(4)
C11 0.0207(5) 0.0224(5) 0.0186(5) -0.0025(4) -0.0001(4) -0.0011(4)
C13 0.0288(6) 0.0266(6) 0.0303(6) 0.0057(5) -0.0064(5) -0.0019(5)
C2 0.0252(5) 0.0248(5) 0.0256(5) 0.0006(4) 0.0059(4) 0.0001(4)
C1 0.0255(5) 0.0242(5) 0.0214(5) 0.0033(4) 0.0044(4) 0.0020(4)
C3 0.0260(5) 0.0268(5) 0.0230(5) -0.0064(4) 0.0033(4) -0.0018(4)
C10 0.0284(6) 0.0322(6) 0.0260(6) 0.0060(5) 0.0049(4) -0.0019(5)
C12 0.0243(5) 0.0217(5) 0.0206(5) -0.0013(4) -0.0049(4) 0.0016(4)
C17 0.0284(6) 0.0363(6) 0.0239(5) -0.0063(5) -0.0009(4) 0.0013(5)
C7 0.0287(6) 0.0396(7) 0.0213(5) 0.0011(5) 0.0031(4) 0.0042(5)
C8 0.0364(7) 0.0410(7) 0.0291(6) 0.0068(5) -0.0002(5) 0.0121(5)
C18 0.0430(7) 0.0303(6) 0.0374(7) -0.0064(5) 0.0068(6) 0.0063(5)
C15 0.0482(8) 0.0245(6) 0.0492(8) -0.0104(5) -0.0235(6) 0.0099(6)
C9 0.0351(6) 0.0367(7) 0.0374(7) 0.0144(5) 0.0013(5) 0.0050(5)
C14 0.0437(7) 0.0220(6) 0.0451(7) 0.0079(5) -0.0187(6) -0.0039(5)
C16 0.0357(7) 0.0448(8) 0.0350(7) -0.0158(6) -0.0071(5) 0.0122(6)

loop_
_atom_type_symbol
_atom_type_description
_atom_type_scat_dispersion_real
_atom_type_scat_dispersion_imag
_atom_type_scat_source
C C 0.0033 0.0016 'International Tables Vol C Tables 4.2.6.8 and 6.1.1.4'
H H 0.0000 0.0000 'International Tables Vol C Tables 4.2.6.8 and 6.1.1.4'
N N 0.0061 0.0033 'International Tables Vol C Tables 4.2.6.8 and 6.1.1.4'
O O 0.0106 0.0060 'International Tables Vol C Tables 4.2.6.8 and 6.1.1.4'

loop_
_geom_angle_atom_site_label_1
_geom_angle_atom_site_label_2
_geom_angle_atom_site_label_3
_geom_angle
C1 N1 C12 123.47(9)
C1 N1 C4 113.38(9)
C12 N1 C4 123.14(9)
C5 O2 C4 110.67(8)
O3 C5 O2 121.26(10)
O3 C5 C6 130.72(10)
O2 C5 C6 108.02(9)
N1 C4 O2 109.67(8)
N1 C4 C11 116.80(9)
O2 C4 C11 103.37(8)
N1 C4 C3 103.80(8)
O2 C4 C3 108.97(8)
C11 C4 C3 114.14(9)
C11 C6 C7 121.74(10)
C11 C6 C5 108.39(9)
C7 C6 C5 129.84(10)
C6 C11 C10 121.37(10)
C6 C11 C4 108.93(9)
C10 C11 C4 129.43(10)
C14 C13 C12 119.24(12)
C14 C13 H13 120.4
C12 C13 H13 120.4
C18 C2 C1 123.24(11)
C18 C2 C3 129.58(11)
C1 C2 C3 107.18(9)
O1 C1 N1 125.44(11)
O1 C1 C2 128.03(10)
N1 C1 C2 106.53(9)
C2 C3 C4 104.01(9)
C2 C3 H3A 111.0
C4 C3 H3A 111.0
C2 C3 H3B 111.0
C4 C3 H3B 111.0
H3A C3 H3B 109.0
C11 C10 C9 116.99(10)
C11 C10 H10 121.5
C9 C10 H10 121.5
C17 C12 C13 120.97(11)
C17 C12 N1 120.66(10)
C13 C12 N1 118.36(10)
C12 C17 C16 118.89(12)
C12 C17 H17 120.6
C16 C17 H17 120.6
C8 C7 C6 117.24(11)
C8 C7 H7 121.4
C6 C7 H7 121.4
C7 C8 C9 121.00(11)
C7 C8 H8 119.5
C9 C8 H8 119.5
C2 C18 H18A 120.0
C2 C18 H18B 120.0
H18A C18 H18B 120.0
C16 C15 C14 120.14(12)
C16 C15 H15 119.9
C14 C15 H15 119.9
C10 C9 C8 121.63(11)
C10 C9 H9 119.2
C8 C9 H9 119.2
C15 C14 C13 120.21(12)
C15 C14 H14 119.9
C13 C14 H14 119.9
C15 C16 C17 120.52(13)
C15 C16 H16 119.7
C17 C16 H16 119.7

loop_
_geom_bond_atom_site_label_1
_geom_bond_atom_site_label_2
_geom_bond_distance
N1 C1 1.3854(14)
N1 C12 1.4276(14)
N1 C4 1.4447(13)
O2 C5 1.3676(13)
O2 C4 1.4728(12)
O3 C5 1.2041(13)
O1 C1 1.2153(14)
C5 C6 1.4757(15)
C4 C11 1.5024(15)
C4 C3 1.5326(15)
C6 C11 1.3811(14)
C6 C7 1.3895(15)
C11 C10 1.3869(15)
C13 C14 1.3880(18)
C13 C12 1.3940(16)
C13 H13 0.95
C2 C18 1.3216(16)
C2 C1 1.4904(16)
C2 C3 1.4961(15)
C3 H3A 0.99
C3 H3B 0.99
C10 C9 1.3876(17)
C10 H10 0.95
C12 C17 1.3879(16)
C17 C16 1.3933(17)
C17 H17 0.95
C7 C8 1.3815(18)
C7 H7 0.95
C8 C9 1.3948(18)
C8 H8 0.95
C18 H18A 0.95
C18 H18B 0.95
C15 C16 1.383(2)
C15 C14 1.386(2)
C15 H15 0.95
C9 H9 0.95
C14 H14 0.95
C16 H16 0.95

loop_
_geom_torsion_atom_site_label_1
_geom_torsion_atom_site_label_2
_geom_torsion_atom_site_label_3
_geom_torsion_atom_site_label_4
_geom_torsion
C4 O2 C5 O3 -174.96(10)
C4 O2 C5 C6 5.36(11)
C1 N1 C4 O2 -99.56(10)
C12 N1 C4 O2 81.69(12)
C1 N1 C4 C11 143.33(9)
C12 N1 C4 C11 -35.42(14)
C1 N1 C4 C3 16.76(12)
C12 N1 C4 C3 -162.00(9)
C5 O2 C4 N1 -133.05(9)
C5 O2 C4 C11 -7.79(11)
C5 O2 C4 C3 113.95(9)
O3 C5 C6 C11 179.94(12)
O2 C5 C6 C11 -0.42(12)
O3 C5 C6 C7 2.0(2)
O2 C5 C6 C7 -178.38(11)
C7 C6 C11 C10 -1.02(17)
C5 C6 C11 C10 -179.17(10)
C7 C6 C11 C4 173.62(10)
C5 C6 C11 C4 -4.54(12)
N1 C4 C11 C6 127.91(10)
O2 C4 C11 C6 7.40(11)
C3 C4 C11 C6 -110.81(10)
N1 C4 C11 C10 -58.02(15)
O2 C4 C11 C10 -178.53(11)
C3 C4 C11 C10 63.26(15)
C12 N1 C1 O1 -5.14(17)
C4 N1 C1 O1 176.11(10)
C12 N1 C1 C2 174.73(9)
C4 N1 C1 C2 -4.02(12)
C18 C2 C1 O1 -10.45(19)
C3 C2 C1 O1 168.90(11)
C18 C2 C1 N1 169.69(11)
C3 C2 C1 N1 -10.97(12)
C18 C2 C3 C4 -160.24(12)
C1 C2 C3 C4 20.47(11)
N1 C4 C3 C2 -22.09(11)
O2 C4 C3 C2 94.71(10)
C11 C4 C3 C2 -150.33(9)
C6 C11 C10 C9 -0.39(17)
C4 C11 C10 C9 -173.81(11)
C14 C13 C12 C17 0.79(17)
C14 C13 C12 N1 -177.91(10)
C1 N1 C12 C17 126.17(12)
C4 N1 C12 C17 -55.20(14)
C1 N1 C12 C13 -55.12(14)
C4 N1 C12 C13 123.51(11)
C13 C12 C17 C16 -1.39(17)
N1 C12 C17 C16 177.29(10)
C11 C6 C7 C8 1.57(17)
C5 C6 C7 C8 179.29(11)
C6 C7 C8 C9 -0.77(19)
C11 C10 C9 C8 1.2(2)
C7 C8 C9 C10 -0.6(2)
C16 C15 C14 C13 -1.51(19)
C12 C13 C14 C15 0.67(18)
C14 C15 C16 C17 0.90(19)
C12 C17 C16 C15 0.54(18)
